data_1507320
loop_
_publ_author_name
'Su, Qibin'
'Beeler, Aaron B.'
'Lobkovsky, Emil'
'Porco, Jr, John A'
'Panek, James S.'

_publ_section_title
;
 Stereochemical diversity through cyclodimerization: synthesis of
 polyketide-like macrodiolides.
;
_journal_issue 12
_journal_name_full 'Organic letters'
_journal_page_first 2149
_journal_page_last 2152
_journal_paper_doi 10.1021/ol034608z
_journal_volume 5
_journal_year 2003
_chemical_formula_sum 'C18 H28 O8'
_chemical_formula_weight 372.40
_chemical_name_systematic
; 
 ? 
;
_space_group_IT_number 3
_symmetry_cell_setting monoclinic
_symmetry_space_group_name_Hall 'P 2y'
_symmetry_space_group_name_H-M 'P 1 2 1'
_atom_sites_solution_hydrogens difmap
_atom_sites_solution_primary direct
_atom_sites_solution_secondary difmap
_audit_creation_method SHELXL-97
_cell_angle_alpha 90.00
_cell_angle_beta 98.1870(10)
_cell_angle_gamma 90.00
_cell_formula_units_Z 2
_cell_length_a 11.4095(8)
_cell_length_b 5.3468(4)
_cell_length_c 15.4399(11)
_cell_measurement_temperature 173(2)
_cell_volume 932.30(12)
_computing_cell_refinement SAINT+
_computing_data_collection SMART
_computing_data_reduction SAINT+
_computing_molecular_graphics SHELXTL
_computing_publication_material SHELXTL
_computing_structure_refinement 'SHELXL-97 (Sheldrick, 1997)'
_computing_structure_solution 'SHELXS-97 (Sheldrick, 1990)'
_diffrn_ambient_temperature 173(2)
_diffrn_measured_fraction_theta_full 0.926
_diffrn_measured_fraction_theta_max 0.926
_diffrn_measurement_device_type 'Bruker 1K CCD'
_diffrn_measurement_method '0.3 deg omega scans'
_diffrn_radiation_monochromator graphite
_diffrn_radiation_source 'fine-focus sealed tube'
_diffrn_radiation_type MoK\a
_diffrn_radiation_wavelength 0.71073
_diffrn_reflns_av_R_equivalents 0.0256
_diffrn_reflns_av_sigmaI/netI 0.0418
_diffrn_reflns_limit_h_max 16
_diffrn_reflns_limit_h_min -17
_diffrn_reflns_limit_k_max 8
_diffrn_reflns_limit_k_min -7
_diffrn_reflns_limit_l_max 23
_diffrn_reflns_limit_l_min -22
_diffrn_reflns_number 9211
_diffrn_reflns_theta_full 32.46
_diffrn_reflns_theta_max 32.46
_diffrn_reflns_theta_min 1.33
_exptl_absorpt_coefficient_mu 0.104
_exptl_absorpt_correction_T_max 0.9948
_exptl_absorpt_correction_T_min 0.831397
_exptl_absorpt_correction_type SADABS
_exptl_crystal_colour colorless
_exptl_crystal_density_diffrn 1.327
_exptl_crystal_density_method 'not measured'
_exptl_crystal_description plate
_exptl_crystal_F_000 400
_exptl_crystal_size_max 0.40
_exptl_crystal_size_mid 0.20
_exptl_crystal_size_min 0.05
_refine_diff_density_max 0.563
_refine_diff_density_min -0.301
_refine_diff_density_rms 0.056
_refine_ls_abs_structure_details 'Flack H D (1983), Acta Cryst. A39, 876-881'
_refine_ls_abs_structure_Flack 0.2(7)
_refine_ls_extinction_method none
_refine_ls_goodness_of_fit_ref 1.027
_refine_ls_hydrogen_treatment isotropic
_refine_ls_matrix_type full
_refine_ls_number_parameters 347
_refine_ls_number_reflns 5673
_refine_ls_number_restraints 1
_refine_ls_restrained_S_all 1.027
_refine_ls_R_factor_all 0.0575
_refine_ls_R_factor_gt 0.0466
_refine_ls_shift/su_max 4.372
_refine_ls_shift/su_mean 0.239
_refine_ls_structure_factor_coef Fsqd
_refine_ls_weighting_details 'calc w=1/[\s^2^(Fo^2^)+(0.0696P)^2^+0.0625P] where P=(Fo^2^+2Fc^2^)/3'
_refine_ls_weighting_scheme calc
_refine_ls_wR_factor_gt 0.1112
_refine_ls_wR_factor_ref 0.1189
_reflns_number_gt 4832
_reflns_number_total 5673
_reflns_threshold_expression >2sigma(I)
_cod_data_source_file ol034608zsi20030408_064812.cif
_cod_data_source_block porco12
_cod_original_sg_symbol_H-M P2
_cod_database_code 1507320

loop_
_symmetry_equiv_pos_as_xyz
'x, y, z'
'-x, y, -z'

loop_
_atom_site_label
_atom_site_type_symbol
_atom_site_fract_x
_atom_site_fract_y
_atom_site_fract_z
_atom_site_U_iso_or_equiv
_atom_site_adp_type
_atom_site_occupancy
_atom_site_symmetry_multiplicity
_atom_site_calc_flag
O1 O 0.67339(10) 0.1345(2) 0.26794(7) 0.0233(2) Uani 1 1 d
O2 O 0.71544(11) 0.5878(2) 0.54298(8) 0.0265(3) Uani 1 1 d
O3 O 0.93462(11) -0.0350(2) 0.59609(9) 0.0283(3) Uani 1 1 d
O4 O 1.08744(9) 0.2260(2) 0.63311(7) 0.0193(2) Uani 1 1 d
C1 C 0.70737(13) 0.1027(3) 0.36007(10) 0.0193(3) Uani 1 1 d
H1A H 0.6552(18) -0.021(4) 0.3828(14) 0.022(5) Uiso 1 1 d
C2 C 0.67918(13) 0.3493(3) 0.40320(10) 0.0197(3) Uani 1 1 d
H2A H 0.7183(19) 0.483(5) 0.3783(15) 0.026(5) Uiso 1 1 d
C3 C 0.72097(13) 0.3461(3) 0.50091(10) 0.0197(3) Uani 1 1 d
H3A H 0.6914(18) 0.219(4) 0.5319(14) 0.019(5) Uiso 1 1 d
C4 C 0.82908(13) 0.4704(3) 0.54192(10) 0.0184(3) Uani 1 1 d
H4A H 0.8802(18) 0.555(4) 0.5079(14) 0.024(5) Uiso 1 1 d
C5 C 0.89323(13) 0.3912(3) 0.63037(10) 0.0199(3) Uani 1 1 d
H5B H 0.8337(19) 0.344(4) 0.6668(15) 0.025(5) Uiso 1 1 d
H5A H 0.941(2) 0.529(5) 0.6567(16) 0.032(6) Uiso 1 1 d
C6 C 0.97154(13) 0.1699(3) 0.61899(9) 0.0184(3) Uani 1 1 d
C7 C 1.16451(14) 0.0185(3) 0.61819(11) 0.0210(3) Uani 1 1 d
H7B H 1.1477(19) -0.116(4) 0.6559(15) 0.026(5) Uiso 1 1 d
H7A H 1.1470(19) -0.023(5) 0.5547(16) 0.028(5) Uiso 1 1 d
C8 C 0.65429(19) -0.0948(4) 0.22175(13) 0.0349(4) Uani 1 1 d
H8B H 0.624(3) -0.079(7) 0.158(2) 0.071(10) Uiso 1 1 d
H8C H 0.605(3) -0.206(6) 0.242(2) 0.056(8) Uiso 1 1 d
H8A H 0.894(18) -0.11(4) -0.025(17) 1.2(3) Uiso 1 1 d
C9 C 0.54635(15) 0.4018(4) 0.38650(12) 0.0294(4) Uani 1 1 d
H9C H 0.528(2) 0.553(6) 0.4068(19) 0.050(8) Uiso 1 1 d
H9B H 0.498(2) 0.259(5) 0.4084(19) 0.043(7) Uiso 1 1 d
H9A H 0.523(2) 0.403(5) 0.3299(19) 0.041(7) Uiso 1 1 d
O1' O 0.27948(13) -0.8745(3) 0.21641(8) 0.0337(3) Uani 1 1 d
O2' O 0.27192(11) -0.4095(3) -0.05254(9) 0.0304(3) Uani 1 1 d
O3' O 0.03567(16) -1.0406(3) -0.18956(12) 0.0480(4) Uani 1 1 d
O4' O -0.05453(12) -0.7983(3) -0.10166(11) 0.0367(3) Uani 1 1 d
C1' C 0.26363(15) -0.9064(3) 0.12419(11) 0.0232(3) Uani 1 1 d
H1'A H 0.3167(19) -1.028(5) 0.1062(16) 0.031(6) Uiso 1 1 d
C2' C 0.29744(14) -0.6572(3) 0.08556(11) 0.0215(3) Uani 1 1 d
H2'A H 0.2493(18) -0.537(4) 0.1090(14) 0.025(5) Uiso 1 1 d
C3' C 0.26904(13) -0.6555(3) -0.01295(10) 0.0219(3) Uani 1 1 d
H3'A H 0.305(2) -0.779(5) -0.0441(17) 0.040(6) Uiso 1 1 d
C4' C 0.16126(14) -0.5437(3) -0.06098(10) 0.0213(3) Uani 1 1 d
H4'A H 0.098(2) -0.478(4) -0.0248(16) 0.033(6) Uiso 1 1 d
C5' C 0.11265(15) -0.6281(3) -0.15267(10) 0.0227(3) Uani 1 1 d
H5'B H 0.169(2) -0.675(5) -0.1785(16) 0.031(6) Uiso 1 1 d
H5'A H 0.070(2) -0.494(5) -0.1822(16) 0.030(6) Uiso 1 1 d
C6' C 0.03007(14) -0.8474(3) -0.15128(10) 0.0219(3) Uani 1 1 d
C7' C -0.13866(16) -0.9927(3) -0.09012(14) 0.0285(4) Uani 1 1 d
H7'A H -0.1167(19) -1.130(5) -0.1197(15) 0.031(5) Uiso 1 1 d
H7'B H -0.1269(19) -1.013(5) -0.0224(16) 0.034(6) Uiso 1 1 d
C8' C 0.2942(2) -1.0999(4) 0.26485(14) 0.0423(5) Uani 1 1 d
H8'C H 0.356(3) -1.194(6) 0.246(2) 0.063(9) Uiso 1 1 d
H8'B H 0.306(3) -1.024(8) 0.327(3) 0.098(12) Uiso 1 1 d
H8'A H 0.223(4) -1.218(8) 0.240(3) 0.120(17) Uiso 1 1 d
C9' C 0.42907(16) -0.6014(5) 0.11178(13) 0.0327(4) Uani 1 1 d
H9'C H 0.467(2) -0.724(5) 0.0806(19) 0.047(8) Uiso 1 1 d
H9'B H 0.449(2) -0.441(6) 0.0952(19) 0.046(7) Uiso 1 1 d
H9'A H 0.445(2) -0.604(5) 0.1653(18) 0.037(6) Uiso 1 1 d

loop_
_atom_site_aniso_label
_atom_site_aniso_U_11
_atom_site_aniso_U_22
_atom_site_aniso_U_33
_atom_site_aniso_U_23
_atom_site_aniso_U_13
_atom_site_aniso_U_12
O1 0.0273(5) 0.0260(6) 0.0152(5) -0.0011(4) -0.0020(4) -0.0008(5)
O2 0.0229(5) 0.0307(6) 0.0245(6) -0.0087(5) -0.0014(4) 0.0078(5)
O3 0.0268(6) 0.0209(5) 0.0344(7) 0.0000(5) -0.0052(5) -0.0044(5)
O4 0.0188(5) 0.0176(5) 0.0212(5) -0.0007(4) 0.0019(4) -0.0012(4)
C1 0.0211(6) 0.0207(7) 0.0157(6) 0.0005(6) 0.0009(5) -0.0025(6)
C2 0.0167(6) 0.0230(7) 0.0188(7) 0.0009(6) 0.0004(5) 0.0011(6)
C3 0.0182(6) 0.0233(7) 0.0174(7) -0.0009(6) 0.0018(5) -0.0008(5)
C4 0.0178(6) 0.0180(6) 0.0186(7) -0.0008(5) 0.0005(5) 0.0006(5)
C5 0.0192(6) 0.0209(6) 0.0187(6) -0.0013(6) 0.0000(5) -0.0024(5)
C6 0.0214(6) 0.0195(6) 0.0133(6) 0.0034(5) -0.0008(5) -0.0018(5)
C7 0.0228(7) 0.0168(6) 0.0225(8) 0.0000(6) -0.0005(6) 0.0017(5)
C8 0.0454(11) 0.0346(10) 0.0221(8) -0.0086(8) -0.0036(7) -0.0057(8)
C9 0.0196(7) 0.0460(11) 0.0212(8) -0.0046(8) -0.0015(6) 0.0053(7)
O1' 0.0534(8) 0.0303(6) 0.0180(6) 0.0033(5) 0.0074(5) 0.0102(6)
O2' 0.0313(6) 0.0337(7) 0.0246(6) 0.0078(5) -0.0021(5) -0.0115(5)
O3' 0.0663(11) 0.0270(6) 0.0591(10) -0.0102(7) 0.0381(9) -0.0053(7)
O4' 0.0287(6) 0.0283(7) 0.0568(9) -0.0194(6) 0.0185(6) -0.0092(5)
C1' 0.0254(7) 0.0246(7) 0.0199(7) 0.0011(6) 0.0046(6) 0.0070(6)
C2' 0.0220(7) 0.0237(7) 0.0186(7) 0.0003(6) 0.0025(5) 0.0019(6)
C3' 0.0206(7) 0.0277(7) 0.0176(7) -0.0004(6) 0.0030(5) -0.0010(6)
C4' 0.0230(7) 0.0220(6) 0.0180(7) 0.0000(6) -0.0001(5) -0.0019(6)
C5' 0.0247(7) 0.0253(7) 0.0170(7) 0.0008(6) -0.0004(5) -0.0001(6)
C6' 0.0267(7) 0.0225(7) 0.0159(7) 0.0013(6) 0.0010(5) 0.0032(6)
C7' 0.0266(8) 0.0213(7) 0.0385(10) -0.0058(7) 0.0077(7) -0.0036(6)
C8' 0.0633(14) 0.0380(11) 0.0266(9) 0.0117(9) 0.0098(9) 0.0159(10)
C9' 0.0251(8) 0.0478(11) 0.0232(9) -0.0001(8) -0.0031(6) -0.0028(8)

loop_
_atom_type_symbol
_atom_type_description
_atom_type_scat_dispersion_real
_atom_type_scat_dispersion_imag
_atom_type_scat_source
C C 0.0033 0.0016 'International Tables Vol C Tables 4.2.6.8 and 6.1.1.4'
H H 0.0000 0.0000 'International Tables Vol C Tables 4.2.6.8 and 6.1.1.4'
O O 0.0106 0.0060 'International Tables Vol C Tables 4.2.6.8 and 6.1.1.4'

loop_
_geom_angle_atom_site_label_1
_geom_angle_atom_site_label_2
_geom_angle_atom_site_label_3
_geom_angle
_geom_angle_site_symmetry_1
_geom_angle_site_symmetry_3
C8 O1 C1 113.42(13) . .
C4 O2 C3 60.75(10) . .
C6 O4 C7 114.07(12) . .
O1 C1 C7 111.75(12) . 2_756
O1 C1 C2 106.63(12) . .
C7 C1 C2 114.43(12) 2_756 .
C3 C2 C9 109.52(13) . .
C3 C2 C1 111.54(13) . .
C9 C2 C1 110.47(13) . .
O2 C3 C4 59.32(10) . .
O2 C3 C2 114.05(13) . .
C4 C3 C2 123.48(13) . .
O2 C4 C3 59.93(10) . .
O2 C4 C5 115.54(13) . .
C3 C4 C5 122.16(14) . .
C6 C5 C4 109.43(13) . .
O3 C6 O4 122.95(14) . .
O3 C6 C5 123.91(14) . .
O4 C6 C5 113.08(13) . .
O4 C7 C1 108.87(12) . 2_756
C8' O1' C1' 114.56(15) . .
C4' O2' C3' 61.02(10) . .
C6' O4' C7' 118.37(13) . .
O1' C1' C7' 111.28(14) . 2
O1' C1' C2' 106.42(14) . .
C7' C1' C2' 113.90(14) 2 .
C3' C2' C9' 109.12(14) . .
C3' C2' C1' 111.59(13) . .
C9' C2' C1' 111.06(15) . .
O2' C3' C4' 59.13(10) . .
O2' C3' C2' 114.53(13) . .
C4' C3' C2' 123.72(14) . .
O2' C4' C3' 59.84(10) . .
O2' C4' C5' 115.61(13) . .
C3' C4' C5' 121.30(14) . .
C6' C5' C4' 111.43(13) . .
O3' C6' O4' 123.02(16) . .
O3' C6' C5' 125.99(16) . .
O4' C6' C5' 110.99(14) . .
O4' C7' C1' 110.28(15) . 2

loop_
_geom_bond_atom_site_label_1
_geom_bond_atom_site_label_2
_geom_bond_distance
_geom_bond_site_symmetry_2
O1 C8 1.419(2) .
O1 C1 1.4302(18) .
O2 C4 1.4427(19) .
O2 C3 1.4518(19) .
O3 C6 1.2086(19) .
O4 C6 1.3431(18) .
O4 C7 1.4539(18) .
C1 C7 1.521(2) 2_756
C1 C2 1.532(2) .
C2 C3 1.516(2) .
C2 C9 1.527(2) .
C3 C4 1.464(2) .
C4 C5 1.515(2) .
C5 C6 1.508(2) .
C7 C1 1.521(2) 2_756
O1' C8' 1.416(2) .
O1' C1' 1.420(2) .
O2' C4' 1.442(2) .
O2' C3' 1.452(2) .
O3' C6' 1.196(2) .
O4' C6' 1.341(2) .
O4' C7' 1.443(2) .
C1' C7' 1.519(3) 2
C1' C2' 1.532(2) .
C2' C3' 1.509(2) .
C2' C9' 1.528(2) .
C3' C4' 1.470(2) .
C4' C5' 1.514(2) .
C5' C6' 1.507(2) .
C7' C1' 1.519(3) 2
